data_7226383
loop_
_publ_author_name
'Jiang, Shuang'
'Zhang, Tianyong'
'Zhang, Xia'
'Zhang, Guanghui'
'Hai, Li'
'Li, Bin'

_publ_section_title
;
 Synthesis, Structural Characterization, and Chemical Properties of
 Pentacoordinate Model Complexes for the Active Site of [Fe]-Hydrogenase
;
_journal_name_full 'RSC Adv.'
_journal_paper_doi 10.1039/C6RA18628A
_journal_year 2016
_chemical_formula_sum 'C13 H13 Fe N3 O2 S'
_chemical_formula_weight 331.17
_chemical_name_systematic
; 
 ? 
;
_space_group_IT_number 2
_symmetry_cell_setting triclinic
_symmetry_space_group_name_Hall '-P 1'
_symmetry_space_group_name_H-M 'P -1'
_atom_sites_solution_hydrogens geom
_atom_sites_solution_primary direct
_atom_sites_solution_secondary difmap
_audit_creation_method SHELXL-97
_audit_update_record
;
2015-10-06 deposited with the CCDC.
2016-08-26 downloaded from the CCDC.
;
_cell_angle_alpha 89.29(3)
_cell_angle_beta 87.47(3)
_cell_angle_gamma 71.63(3)
_cell_formula_units_Z 4
_cell_length_a 7.6045(15)
_cell_length_b 8.7041(17)
_cell_length_c 22.191(4)
_cell_measurement_reflns_used 4668
_cell_measurement_temperature 113(2)
_cell_measurement_theta_max 28.0107
_cell_measurement_theta_min 1.8372
_cell_volume 1392.6(5)
_computing_cell_refinement crystalclear
_computing_data_collection crystalclear
_computing_data_reduction crystalclear
_computing_molecular_graphics 'Bruker SHELXTL'
_computing_publication_material 'Bruker SHELXTL'
_computing_structure_refinement 'SHELXL-97 (Sheldrick, 1997)'
_computing_structure_solution 'SHELXS-97 (Sheldrick, 1990)'
_diffrn_ambient_temperature 113(2)
_diffrn_measured_fraction_theta_full 0.977
_diffrn_measured_fraction_theta_max 0.955
_diffrn_measurement_device_type 'rigaku saturn'
_diffrn_measurement_method '\w scans'
_diffrn_radiation_monochromator graphite
_diffrn_radiation_source 'fine-focus sealed tube'
_diffrn_radiation_type MoK\a
_diffrn_radiation_wavelength 0.71073
_diffrn_reflns_av_R_equivalents 0.0536
_diffrn_reflns_av_sigmaI/netI 0.1036
_diffrn_reflns_limit_h_max 10
_diffrn_reflns_limit_h_min -10
_diffrn_reflns_limit_k_max 11
_diffrn_reflns_limit_k_min -11
_diffrn_reflns_limit_l_max 29
_diffrn_reflns_limit_l_min -27
_diffrn_reflns_number 13686
_diffrn_reflns_theta_full 25.00
_diffrn_reflns_theta_max 28.08
_diffrn_reflns_theta_min 1.84
_diffrn_standards_decay_% 0
_diffrn_standards_interval_count 0
_diffrn_standards_interval_time 0
_diffrn_standards_number 0
_exptl_absorpt_coefficient_mu 1.236
_exptl_absorpt_correction_T_max 0.8864
_exptl_absorpt_correction_T_min 0.7901
_exptl_absorpt_correction_type multi-scan
_exptl_absorpt_process_details crystalclear
_exptl_crystal_colour black
_exptl_crystal_density_diffrn 1.580
_exptl_crystal_density_method 'not measured'
_exptl_crystal_description block
_exptl_crystal_F_000 680
_exptl_crystal_size_max 0.20
_exptl_crystal_size_mid 0.18
_exptl_crystal_size_min 0.10
_refine_diff_density_max 0.694
_refine_diff_density_min -0.656
_refine_diff_density_rms 0.117
_refine_ls_extinction_method none
_refine_ls_goodness_of_fit_ref 1.062
_refine_ls_hydrogen_treatment mixed
_refine_ls_matrix_type full
_refine_ls_number_parameters 373
_refine_ls_number_reflns 6476
_refine_ls_number_restraints 2
_refine_ls_restrained_S_all 1.061
_refine_ls_R_factor_all 0.0776
_refine_ls_R_factor_gt 0.0566
_refine_ls_shift/su_max 0.001
_refine_ls_shift/su_mean 0.000
_refine_ls_structure_factor_coef Fsqd
_refine_ls_weighting_details 'calc w=1/[\s^2^(Fo^2^)+(0.0565P)^2^+2.9590P] where P=(Fo^2^+2Fc^2^)/3'
_refine_ls_weighting_scheme calc
_refine_ls_wR_factor_gt 0.1518
_refine_ls_wR_factor_ref 0.1565
_reflns_number_gt 4066
_reflns_number_total 6476
_reflns_threshold_expression >2sigma(I)
_cod_data_source_file c6ra18628a2.cif
_cod_data_source_block r141110f1
_cod_depositor_comments
;
The following automatic conversions were performed:

'_symmetry_cell_setting' value 'Triclinic' changed to 'triclinic'
according to
/usr/data/users/saulius/crontab/automatic-downloads/rss-feeds/RSC/lib/dictionaries/cif_core.dic
dictionary named 'cif_core.dic' version 2.4.2 from 2011-04-26.

'_exptl_absorpt_correction_type' value 'MULTI-SCAN' changed to
'multi-scan' according to
/usr/data/users/saulius/crontab/automatic-downloads/rss-feeds/RSC/lib/dictionaries/cif_core.dic
dictionary named 'cif_core.dic' version 2.4.2 from 2011-04-26.

Automatic conversion script
Id: cif_fix_values 4268 2015-11-12 08:31:59Z antanas 
;
_cod_original_sg_symbol_H-M P-1
_cod_database_code 7226383

loop_
_symmetry_equiv_pos_as_xyz
'x, y, z'
'-x, -y, -z'

loop_
_atom_site_label
_atom_site_type_symbol
_atom_site_fract_x
_atom_site_fract_y
_atom_site_fract_z
_atom_site_U_iso_or_equiv
_atom_site_adp_type
_atom_site_occupancy
_atom_site_symmetry_multiplicity
_atom_site_calc_flag
_atom_site_refinement_flags
Fe1 Fe 0.26213(9) 0.13475(8) 0.10329(3) 0.01446(17) Uani 1 1 d .
Fe2 Fe 0.30273(10) 0.64779(8) 0.39545(3) 0.01434(17) Uani 1 1 d .
S1 S 0.26487(16) -0.05766(14) 0.17059(5) 0.0163(2) Uani 1 1 d .
S2 S 0.32705(16) 0.45816(14) 0.32651(5) 0.0168(2) Uani 1 1 d .
O1 O -0.1367(5) 0.2894(4) 0.12484(16) 0.0295(8) Uani 1 1 d .
O2 O 0.2200(5) -0.0474(4) 0.00002(15) 0.0275(8) Uani 1 1 d .
O3 O 0.2135(5) 0.4676(4) 0.49613(15) 0.0255(8) Uani 1 1 d .
O4 O -0.0861(5) 0.8029(5) 0.36736(17) 0.0324(9) Uani 1 1 d .
N1 N 0.5127(6) 0.0829(5) 0.11794(17) 0.0163(8) Uani 1 1 d D
N2 N 0.2950(6) 0.4610(5) 0.10450(17) 0.0200(9) Uani 1 1 d .
N3 N 0.2626(6) 0.4049(5) 0.01343(16) 0.0172(8) Uani 1 1 d .
N4 N 0.5597(6) 0.5888(5) 0.38499(17) 0.0167(8) Uani 1 1 d D
N5 N 0.3401(6) 0.9731(4) 0.39808(17) 0.0168(8) Uani 1 1 d .
N6 N 0.2650(6) 0.9172(4) 0.48765(16) 0.0165(8) Uani 1 1 d .
C1 C 0.0190(7) 0.2281(6) 0.1172(2) 0.0199(10) Uani 1 1 d .
C2 C 0.2345(7) 0.0328(6) 0.0398(2) 0.0171(9) Uani 1 1 d .
C3 C 0.5004(6) -0.1324(5) 0.18132(19) 0.0147(9) Uani 1 1 d .
C4 C 0.5864(7) -0.2696(6) 0.2161(2) 0.0188(10) Uani 1 1 d .
H4A H 0.5141 -0.3290 0.2352 0.023 Uiso 1 1 calc R
C5 C 0.7738(7) -0.3174(6) 0.2223(2) 0.0199(10) Uani 1 1 d .
H5 H 0.8320 -0.4110 0.2453 0.024 Uiso 1 1 calc R
C6 C 0.8800(7) -0.2294(6) 0.1949(2) 0.0249(11) Uani 1 1 d .
H6 H 1.0095 -0.2613 0.2009 0.030 Uiso 1 1 calc R
C7 C 0.8003(7) -0.0962(5) 0.1591(2) 0.0197(10) Uani 1 1 d .
H7 H 0.8747 -0.0393 0.1395 0.024 Uiso 1 1 calc R
C8 C 0.6070(6) -0.0463(5) 0.15219(19) 0.0144(9) Uani 1 1 d .
C9 C 0.3179(9) 0.4471(6) 0.1697(2) 0.0297(13) Uani 1 1 d .
H9A H 0.3069 0.5535 0.1865 0.045 Uiso 1 1 calc R
H9B H 0.4404 0.3712 0.1778 0.045 Uiso 1 1 calc R
H9C H 0.2216 0.4072 0.1886 0.045 Uiso 1 1 calc R
C10 C 0.2896(7) 0.5950(6) 0.0718(2) 0.0198(10) Uani 1 1 d .
H10 H 0.2970 0.6944 0.0869 0.024 Uiso 1 1 calc R
C11 C 0.2718(7) 0.5601(6) 0.0139(2) 0.0198(10) Uani 1 1 d .
H11 H 0.2666 0.6290 -0.0200 0.024 Uiso 1 1 calc R
C12 C 0.2752(6) 0.3408(5) 0.06951(19) 0.0151(9) Uani 1 1 d .
C13 C 0.2449(8) 0.3211(6) -0.0418(2) 0.0231(11) Uani 1 1 d .
H13A H 0.3492 0.2207 -0.0463 0.035 Uiso 1 1 calc R
H13B H 0.2454 0.3911 -0.0767 0.035 Uiso 1 1 calc R
H13C H 0.1282 0.2954 -0.0393 0.035 Uiso 1 1 calc R
C14 C 0.2472(7) 0.5465(6) 0.4579(2) 0.0185(10) Uani 1 1 d .
C15 C 0.0683(7) 0.7431(6) 0.3774(2) 0.0208(10) Uani 1 1 d .
C16 C 0.5652(6) 0.3784(5) 0.31862(19) 0.0140(9) Uani 1 1 d .
C17 C 0.6625(7) 0.2434(5) 0.2830(2) 0.0203(10) Uani 1 1 d .
H17 H 0.5963 0.1875 0.2614 0.024 Uiso 1 1 calc R
C18 C 0.8523(7) 0.1922(6) 0.2794(2) 0.0223(11) Uani 1 1 d .
H18 H 0.9171 0.1024 0.2545 0.027 Uiso 1 1 calc R
C19 C 0.9515(7) 0.2714(6) 0.3122(2) 0.0255(11) Uani 1 1 d .
H19 H 1.0832 0.2342 0.3097 0.031 Uiso 1 1 calc R
C20 C 0.8598(7) 0.4032(6) 0.3483(2) 0.0195(10) Uani 1 1 d .
H20 H 0.9281 0.4556 0.3707 0.023 Uiso 1 1 calc R
C21 C 0.6672(7) 0.4587(5) 0.35155(19) 0.0166(9) Uani 1 1 d .
C22 C 0.3978(8) 0.9608(6) 0.3340(2) 0.0270(12) Uani 1 1 d .
H22A H 0.5230 0.8836 0.3288 0.040 Uiso 1 1 calc R
H22B H 0.3976 1.0673 0.3191 0.040 Uiso 1 1 calc R
H22C H 0.3114 0.9234 0.3113 0.040 Uiso 1 1 calc R
C23 C 0.3205(7) 1.1079(6) 0.4329(2) 0.0211(10) Uani 1 1 d .
H23 H 0.3367 1.2069 0.4195 0.025 Uiso 1 1 calc R
C24 C 0.2744(7) 1.0731(5) 0.4892(2) 0.0196(10) Uani 1 1 d .
H24 H 0.2525 1.1420 0.5234 0.023 Uiso 1 1 calc R
C25 C 0.3049(6) 0.8527(5) 0.43121(19) 0.0133(9) Uani 1 1 d .
C26 C 0.2263(8) 0.8311(6) 0.5414(2) 0.0245(11) Uani 1 1 d .
H26A H 0.1103 0.8067 0.5369 0.037 Uiso 1 1 calc R
H26B H 0.2147 0.8993 0.5771 0.037 Uiso 1 1 calc R
H26C H 0.3282 0.7300 0.5461 0.037 Uiso 1 1 calc R
H1 H 0.594(5) 0.127(6) 0.101(2) 0.022(14) Uiso 1 1 d D
H4 H 0.628(6) 0.631(6) 0.4080(19) 0.019(13) Uiso 1 1 d D

loop_
_atom_site_aniso_label
_atom_site_aniso_U_11
_atom_site_aniso_U_22
_atom_site_aniso_U_33
_atom_site_aniso_U_23
_atom_site_aniso_U_13
_atom_site_aniso_U_12
Fe1 0.0163(4) 0.0132(3) 0.0129(3) 0.0011(2) 0.0002(2) -0.0034(3)
Fe2 0.0168(4) 0.0129(3) 0.0127(3) -0.0020(2) 0.0008(3) -0.0041(3)
S1 0.0141(6) 0.0177(6) 0.0172(5) 0.0041(4) 0.0010(4) -0.0053(5)
S2 0.0155(6) 0.0186(6) 0.0159(5) -0.0041(4) 0.0018(4) -0.0052(5)
O1 0.020(2) 0.032(2) 0.031(2) 0.0073(16) 0.0027(16) -0.0005(17)
O2 0.037(2) 0.028(2) 0.0218(18) -0.0018(15) -0.0008(16) -0.0162(18)
O3 0.037(2) 0.0235(19) 0.0190(17) 0.0019(14) 0.0034(15) -0.0149(17)
O4 0.023(2) 0.033(2) 0.036(2) -0.0082(17) -0.0044(17) 0.0006(18)
N1 0.018(2) 0.016(2) 0.0160(18) 0.0017(15) 0.0046(15) -0.0073(17)
N2 0.028(2) 0.013(2) 0.0168(19) -0.0028(16) -0.0053(17) -0.0017(18)
N3 0.022(2) 0.015(2) 0.0136(18) 0.0004(15) -0.0010(16) -0.0047(17)
N4 0.018(2) 0.014(2) 0.0176(19) -0.0019(16) -0.0007(16) -0.0049(17)
N5 0.022(2) 0.0116(19) 0.0170(19) 0.0018(15) 0.0029(16) -0.0064(17)
N6 0.024(2) 0.0125(19) 0.0118(17) -0.0024(14) 0.0030(16) -0.0053(17)
C1 0.024(3) 0.018(2) 0.017(2) 0.0073(19) -0.004(2) -0.006(2)
C2 0.016(2) 0.016(2) 0.017(2) 0.0013(18) 0.0082(18) -0.0030(19)
C3 0.015(2) 0.017(2) 0.013(2) -0.0007(17) 0.0018(17) -0.0068(19)
C4 0.020(3) 0.019(2) 0.016(2) -0.0012(18) 0.0039(18) -0.006(2)
C5 0.019(3) 0.018(2) 0.022(2) 0.0024(19) -0.0007(19) -0.003(2)
C6 0.020(3) 0.023(3) 0.030(3) 0.003(2) -0.006(2) -0.004(2)
C7 0.019(3) 0.014(2) 0.027(2) 0.0009(19) 0.002(2) -0.007(2)
C8 0.017(2) 0.009(2) 0.016(2) -0.0009(17) 0.0010(17) -0.0029(18)
C9 0.045(4) 0.023(3) 0.018(2) 0.001(2) -0.008(2) -0.004(3)
C10 0.026(3) 0.012(2) 0.021(2) -0.0016(19) -0.002(2) -0.007(2)
C11 0.025(3) 0.014(2) 0.020(2) 0.0021(18) 0.0012(19) -0.006(2)
C12 0.015(2) 0.014(2) 0.014(2) -0.0026(17) 0.0028(17) -0.0023(18)
C13 0.037(3) 0.019(3) 0.015(2) -0.0024(19) -0.002(2) -0.009(2)
C14 0.020(3) 0.018(2) 0.018(2) -0.0061(19) -0.0002(19) -0.005(2)
C15 0.024(3) 0.017(2) 0.020(2) -0.0043(19) -0.004(2) -0.005(2)
C16 0.013(2) 0.015(2) 0.012(2) 0.0000(17) 0.0034(16) -0.0039(18)
C17 0.027(3) 0.014(2) 0.017(2) -0.0033(18) 0.0030(19) -0.003(2)
C18 0.024(3) 0.018(2) 0.021(2) 0.0003(19) 0.009(2) -0.002(2)
C19 0.019(3) 0.025(3) 0.028(3) 0.008(2) 0.003(2) -0.001(2)
C20 0.018(2) 0.018(2) 0.021(2) 0.0025(19) -0.0005(19) -0.004(2)
C21 0.025(3) 0.013(2) 0.012(2) 0.0021(17) -0.0006(18) -0.006(2)
C22 0.037(3) 0.022(3) 0.021(2) 0.001(2) 0.003(2) -0.008(2)
C23 0.025(3) 0.016(2) 0.022(2) -0.0012(19) 0.001(2) -0.007(2)
C24 0.027(3) 0.011(2) 0.020(2) -0.0049(18) -0.003(2) -0.004(2)
C25 0.014(2) 0.010(2) 0.014(2) 0.0002(16) 0.0006(17) -0.0013(18)
C26 0.039(3) 0.020(3) 0.014(2) -0.0001(19) 0.006(2) -0.010(2)

loop_
_atom_type_symbol
_atom_type_description
_atom_type_scat_dispersion_real
_atom_type_scat_dispersion_imag
_atom_type_scat_source
C C 0.0033 0.0016 'International Tables Vol C Tables 4.2.6.8 and 6.1.1.4'
H H 0.0000 0.0000 'International Tables Vol C Tables 4.2.6.8 and 6.1.1.4'
N N 0.0061 0.0033 'International Tables Vol C Tables 4.2.6.8 and 6.1.1.4'
O O 0.0106 0.0060 'International Tables Vol C Tables 4.2.6.8 and 6.1.1.4'
S S 0.1246 0.1234 'International Tables Vol C Tables 4.2.6.8 and 6.1.1.4'
Fe Fe 0.3463 0.8444 'International Tables Vol C Tables 4.2.6.8 and 6.1.1.4'

loop_
_geom_angle_atom_site_label_1
_geom_angle_atom_site_label_2
_geom_angle_atom_site_label_3
_geom_angle
C2 Fe1 C1 93.9(2)
C2 Fe1 N1 109.6(2)
C1 Fe1 N1 156.43(19)
C2 Fe1 C12 102.30(19)
C1 Fe1 C12 88.6(2)
N1 Fe1 C12 87.66(18)
C2 Fe1 S1 97.77(15)
C1 Fe1 S1 91.00(15)
N1 Fe1 S1 84.69(12)
C12 Fe1 S1 159.91(13)
C14 Fe2 C15 94.3(2)
C14 Fe2 N4 108.9(2)
C15 Fe2 N4 156.6(2)
C14 Fe2 C25 102.04(19)
C15 Fe2 C25 88.8(2)
N4 Fe2 C25 88.66(18)
C14 Fe2 S2 98.11(15)
C15 Fe2 S2 90.02(15)
N4 Fe2 S2 84.48(12)
C25 Fe2 S2 159.85(13)
C3 S1 Fe1 99.50(15)
C16 S2 Fe2 99.89(16)
C8 N1 Fe1 123.6(3)
C8 N1 H1 109(3)
Fe1 N1 H1 127(3)
C10 N2 C12 111.9(4)
C10 N2 C9 124.3(4)
C12 N2 C9 123.8(4)
C12 N3 C11 111.5(4)
C12 N3 C13 125.3(4)
C11 N3 C13 123.2(4)
C21 N4 Fe2 124.7(3)
C21 N4 H4 112(3)
Fe2 N4 H4 122(3)
C25 N5 C23 111.5(4)
C25 N5 C22 124.8(4)
C23 N5 C22 123.7(4)
C25 N6 C24 111.5(4)
C25 N6 C26 125.0(4)
C24 N6 C26 123.4(4)
O1 C1 Fe1 178.4(4)
O2 C2 Fe1 174.3(4)
C8 C3 C4 120.1(4)
C8 C3 S1 115.2(3)
C4 C3 S1 124.7(3)
C5 C4 C3 120.0(4)
C5 C4 H4A 120.0
C3 C4 H4A 120.0
C4 C5 C6 120.2(5)
C4 C5 H5 119.9
C6 C5 H5 119.9
C7 C6 C5 121.3(5)
C7 C6 H6 119.4
C5 C6 H6 119.4
C6 C7 C8 118.9(4)
C6 C7 H7 120.5
C8 C7 H7 120.5
N1 C8 C3 116.3(4)
N1 C8 C7 124.2(4)
C3 C8 C7 119.5(4)
N2 C9 H9A 109.5
N2 C9 H9B 109.5
H9A C9 H9B 109.5
N2 C9 H9C 109.5
H9A C9 H9C 109.5
H9B C9 H9C 109.5
C11 C10 N2 106.8(4)
C11 C10 H10 126.6
N2 C10 H10 126.6
C10 C11 N3 106.4(4)
C10 C11 H11 126.8
N3 C11 H11 126.8
N3 C12 N2 103.3(4)
N3 C12 Fe1 134.2(3)
N2 C12 Fe1 122.4(3)
N3 C13 H13A 109.5
N3 C13 H13B 109.5
H13A C13 H13B 109.5
N3 C13 H13C 109.5
H13A C13 H13C 109.5
H13B C13 H13C 109.5
O3 C14 Fe2 174.1(4)
O4 C15 Fe2 177.7(5)
C17 C16 C21 119.0(4)
C17 C16 S2 125.3(4)
C21 C16 S2 115.7(3)
C18 C17 C16 120.2(5)
C18 C17 H17 119.9
C16 C17 H17 119.9
C17 C18 C19 120.4(5)
C17 C18 H18 119.8
C19 C18 H18 119.8
C20 C19 C18 120.7(5)
C20 C19 H19 119.7
C18 C19 H19 119.7
C19 C20 C21 119.7(5)
C19 C20 H20 120.2
C21 C20 H20 120.2
N4 C21 C20 125.4(4)
N4 C21 C16 114.5(4)
C20 C21 C16 120.0(4)
N5 C22 H22A 109.5
N5 C22 H22B 109.5
H22A C22 H22B 109.5
N5 C22 H22C 109.5
H22A C22 H22C 109.5
H22B C22 H22C 109.5
C24 C23 N5 107.0(4)
C24 C23 H23 126.5
N5 C23 H23 126.5
C23 C24 N6 106.5(4)
C23 C24 H24 126.7
N6 C24 H24 126.7
N5 C25 N6 103.5(4)
N5 C25 Fe2 122.8(3)
N6 C25 Fe2 133.6(3)
N6 C26 H26A 109.5
N6 C26 H26B 109.5
H26A C26 H26B 109.5
N6 C26 H26C 109.5
H26A C26 H26C 109.5
H26B C26 H26C 109.5

loop_
_geom_bond_atom_site_label_1
_geom_bond_atom_site_label_2
_geom_bond_distance
Fe1 C2 1.731(5)
Fe1 C1 1.784(5)
Fe1 N1 1.857(4)
Fe1 C12 1.965(4)
Fe1 S1 2.2258(14)
Fe2 C14 1.740(5)
Fe2 C15 1.775(5)
Fe2 N4 1.862(4)
Fe2 C25 1.966(4)
Fe2 S2 2.2234(14)
S1 C3 1.729(5)
S2 C16 1.725(5)
O1 C1 1.141(6)
O2 C2 1.161(6)
O3 C14 1.155(6)
O4 C15 1.155(6)
N1 C8 1.370(6)
N1 H1 0.899(10)
N2 C10 1.356(6)
N2 C12 1.360(6)
N2 C9 1.465(6)
N3 C12 1.352(5)
N3 C11 1.375(6)
N3 C13 1.467(6)
N4 C21 1.373(6)
N4 H4 0.901(10)
N5 C25 1.361(5)
N5 C23 1.377(6)
N5 C22 1.464(6)
N6 C25 1.361(5)
N6 C24 1.382(6)
N6 C26 1.468(5)
C3 C8 1.400(6)
C3 C4 1.406(6)
C4 C5 1.366(7)
C4 H4A 0.9500
C5 C6 1.394(7)
C5 H5 0.9500
C6 C7 1.386(7)
C6 H6 0.9500
C7 C8 1.411(6)
C7 H7 0.9500
C9 H9A 0.9800
C9 H9B 0.9800
C9 H9C 0.9800
C10 C11 1.348(6)
C10 H10 0.9500
C11 H11 0.9500
C13 H13A 0.9800
C13 H13B 0.9800
C13 H13C 0.9800
C16 C17 1.406(6)
C16 C21 1.424(6)
C17 C18 1.368(7)
C17 H17 0.9500
C18 C19 1.402(7)
C18 H18 0.9500
C19 C20 1.382(7)
C19 H19 0.9500
C20 C21 1.389(7)
C20 H20 0.9500
C22 H22A 0.9800
C22 H22B 0.9800
C22 H22C 0.9800
C23 C24 1.340(6)
C23 H23 0.9500
C24 H24 0.9500
C26 H26A 0.9800
C26 H26B 0.9800
C26 H26C 0.9800

loop_
_geom_hbond_atom_site_label_D
_geom_hbond_atom_site_label_H
_geom_hbond_atom_site_label_A
_geom_hbond_distance_DH
_geom_hbond_distance_HA
_geom_hbond_distance_DA
_geom_hbond_angle_DHA
_geom_hbond_site_symmetry_A
N4 H4 O3 0.901(10) 2.50(4) 3.164(5) 131(4) 2_666
N1 H1 O2 0.899(10) 2.57(4) 3.199(5) 127(4) 2_655

loop_
_geom_torsion_atom_site_label_1
_geom_torsion_atom_site_label_2
_geom_torsion_atom_site_label_3
_geom_torsion_atom_site_label_4
_geom_torsion
C2 Fe1 S1 C3 102.5(2)
C1 Fe1 S1 C3 -163.4(2)
N1 Fe1 S1 C3 -6.66(19)
C12 Fe1 S1 C3 -74.7(4)
C14 Fe2 S2 C16 -102.4(2)
C15 Fe2 S2 C16 163.2(2)
N4 Fe2 S2 C16 5.97(19)
C25 Fe2 S2 C16 76.6(4)
C2 Fe1 N1 C8 -88.5(4)
C1 Fe1 N1 C8 88.2(6)
C12 Fe1 N1 C8 169.3(4)
S1 Fe1 N1 C8 7.9(3)
C14 Fe2 N4 C21 88.7(4)
C15 Fe2 N4 C21 -85.2(6)
C25 Fe2 N4 C21 -169.0(4)
S2 Fe2 N4 C21 -8.0(3)
C2 Fe1 C1 O1 -58(17)
N1 Fe1 C1 O1 125(17)
C12 Fe1 C1 O1 44(17)
S1 Fe1 C1 O1 -156(17)
C1 Fe1 C2 O2 -106(4)
N1 Fe1 C2 O2 72(4)
C12 Fe1 C2 O2 164(4)
S1 Fe1 C2 O2 -15(4)
Fe1 S1 C3 C8 6.1(3)
Fe1 S1 C3 C4 -173.7(4)
C8 C3 C4 C5 1.1(7)
S1 C3 C4 C5 -179.2(4)
C3 C4 C5 C6 0.9(7)
C4 C5 C6 C7 -2.6(7)
C5 C6 C7 C8 2.2(7)
Fe1 N1 C8 C3 -5.8(5)
Fe1 N1 C8 C7 173.8(3)
C4 C3 C8 N1 178.2(4)
S1 C3 C8 N1 -1.5(5)
C4 C3 C8 C7 -1.4(6)
S1 C3 C8 C7 178.9(3)
C6 C7 C8 N1 -179.8(4)
C6 C7 C8 C3 -0.2(7)
C12 N2 C10 C11 -2.0(6)
C9 N2 C10 C11 178.5(5)
N2 C10 C11 N3 1.3(6)
C12 N3 C11 C10 -0.3(6)
C13 N3 C11 C10 -179.3(4)
C11 N3 C12 N2 -0.8(5)
C13 N3 C12 N2 178.1(4)
C11 N3 C12 Fe1 176.9(4)
C13 N3 C12 Fe1 -4.1(8)
C10 N2 C12 N3 1.7(5)
C9 N2 C12 N3 -178.8(4)
C10 N2 C12 Fe1 -176.4(3)
C9 N2 C12 Fe1 3.2(7)
C2 Fe1 C12 N3 1.9(5)
C1 Fe1 C12 N3 -91.9(5)
N1 Fe1 C12 N3 111.4(5)
S1 Fe1 C12 N3 179.0(3)
C2 Fe1 C12 N2 179.2(4)
C1 Fe1 C12 N2 85.5(4)
N1 Fe1 C12 N2 -71.2(4)
S1 Fe1 C12 N2 -3.6(7)
C15 Fe2 C14 O3 99(4)
N4 Fe2 C14 O3 -79(4)
C25 Fe2 C14 O3 -172(4)
S2 Fe2 C14 O3 8(4)
C14 Fe2 C15 O4 3(11)
N4 Fe2 C15 O4 177(100)
C25 Fe2 C15 O4 -99(11)
S2 Fe2 C15 O4 101(11)
Fe2 S2 C16 C17 175.2(4)
Fe2 S2 C16 C21 -4.7(3)
C21 C16 C17 C18 -1.1(7)
S2 C16 C17 C18 179.0(4)
C16 C17 C18 C19 1.4(7)
C17 C18 C19 C20 -0.6(7)
C18 C19 C20 C21 -0.6(7)
Fe2 N4 C21 C20 -173.0(3)
Fe2 N4 C21 C16 6.8(5)
C19 C20 C21 N4 -179.3(4)
C19 C20 C21 C16 1.0(7)
C17 C16 C21 N4 -179.9(4)
S2 C16 C21 N4 0.0(5)
C17 C16 C21 C20 -0.1(6)
S2 C16 C21 C20 179.8(3)
C25 N5 C23 C24 0.8(6)
C22 N5 C23 C24 -177.3(5)
N5 C23 C24 N6 -0.5(6)
C25 N6 C24 C23 0.2(6)
C26 N6 C24 C23 177.1(5)
C23 N5 C25 N6 -0.6(5)
C22 N5 C25 N6 177.4(4)
C23 N5 C25 Fe2 175.7(3)
C22 N5 C25 Fe2 -6.2(7)
C24 N6 C25 N5 0.3(5)
C26 N6 C25 N5 -176.6(4)
C24 N6 C25 Fe2 -175.5(4)
C26 N6 C25 Fe2 7.6(7)
C14 Fe2 C25 N5 -179.0(4)
C15 Fe2 C25 N5 -84.9(4)
N4 Fe2 C25 N5 71.9(4)
S2 Fe2 C25 N5 2.0(7)
C14 Fe2 C25 N6 -3.9(5)
C15 Fe2 C25 N6 90.2(5)
N4 Fe2 C25 N6 -113.0(5)
S2 Fe2 C25 N6 177.1(3)
